data_7061996
loop_
_publ_author_name
'Hulushe, Siya T.'
'Malan, Frederick P.'
'Hosten, Eric C.'
'Lobb, Kevin A.'
'Khanye, Setshaba D.'
'Watkins, Gareth M.'

_publ_section_title
;
 Photo-and thermoresponsive N-salicylideneaniline derivatives: solid-state
 studies and structural aspects
;
_journal_name_full 'New Journal of Chemistry'
_journal_paper_doi 10.1039/D1NJ03056F
_journal_year 2022
_chemical_formula_moiety 'C14 H8 F3 N2 O3'
_chemical_formula_sum 'C14 H8 F3 N2 O3'
_chemical_formula_weight 309.22
_space_group_crystal_system monoclinic
_space_group_IT_number 12
_space_group_name_Hall '-C 2y'
_space_group_name_H-M_alt 'C 1 2/m 1'
_atom_sites_solution_hydrogens mixed
_audit_creation_method SHELXL-2016/6
_audit_update_record
;
2022-07-18 deposited with the CCDC.	2022-10-24 downloaded from the CCDC.
;
_cell_angle_alpha 90
_cell_angle_beta 107.224(3)
_cell_angle_gamma 90
_cell_formula_units_Z 4
_cell_length_a 14.3165(4)
_cell_length_b 6.5939(2)
_cell_length_c 14.1523(4)
_cell_measurement_temperature 150(2)
_cell_volume 1276.09(7)
_computing_structure_refinement 'SHELXL-2016/6 (Sheldrick, 2016)'
_computing_structure_solution 'SHELXT 2014/5 (Sheldrick, 2014)'
_diffrn_ambient_temperature 150(2)
_diffrn_measured_fraction_theta_full 0.998
_diffrn_measured_fraction_theta_max 0.960
_diffrn_radiation_type CuK\a
_diffrn_radiation_wavelength 1.54184
_diffrn_reflns_av_R_equivalents 0.0304
_diffrn_reflns_av_unetI/netI 0.0166
_diffrn_reflns_Laue_measured_fraction_full 0.998
_diffrn_reflns_Laue_measured_fraction_max 0.960
_diffrn_reflns_limit_h_max 17
_diffrn_reflns_limit_h_min -18
_diffrn_reflns_limit_k_max 8
_diffrn_reflns_limit_k_min -6
_diffrn_reflns_limit_l_max 17
_diffrn_reflns_limit_l_min -17
_diffrn_reflns_number 6528
_diffrn_reflns_point_group_measured_fraction_full 0.998
_diffrn_reflns_point_group_measured_fraction_max 0.960
_diffrn_reflns_theta_full 67.684
_diffrn_reflns_theta_max 79.129
_diffrn_reflns_theta_min 3.269
_exptl_absorpt_coefficient_mu 1.259
_exptl_crystal_colour orange
_exptl_crystal_density_diffrn 1.610
_exptl_crystal_density_method 'Not measured'
_exptl_crystal_description platelets
_exptl_crystal_F_000 628
_exptl_crystal_size_max 0.343
_exptl_crystal_size_mid 0.284
_exptl_crystal_size_min 0.212
_refine_diff_density_max 0.273
_refine_diff_density_min -0.239
_refine_diff_density_rms 0.043
_refine_ls_extinction_method none
_refine_ls_goodness_of_fit_ref 1.208
_refine_ls_hydrogen_treatment mixed
_refine_ls_matrix_type full
_refine_ls_number_parameters 133
_refine_ls_number_reflns 1442
_refine_ls_number_restraints 0
_refine_ls_restrained_S_all 1.208
_refine_ls_R_factor_all 0.0460
_refine_ls_R_factor_gt 0.0403
_refine_ls_shift/su_max 0.000
_refine_ls_shift/su_mean 0.000
_refine_ls_structure_factor_coef Fsqd
_refine_ls_weighting_details 'w=1/[\s^2^(Fo^2^)+(0.0416P)^2^+1.6317P] where P=(Fo^2^+2Fc^2^)/3'
_refine_ls_weighting_scheme calc
_refine_ls_wR_factor_gt 0.1185
_refine_ls_wR_factor_ref 0.1205
_reflns_Friedel_coverage 0.000
_reflns_number_gt 1311
_reflns_number_total 1442
_reflns_threshold_expression 'I > 2\s(I)'
_cod_data_source_file d1nj03056f3.cif
_cod_data_source_block SH01_150_auto
_cod_depositor_comments
;

2024-10-08
Z value and formula fixed to values more according to usual
chemical conventions.                 miguel
;
_cod_original_formula_weight 154.61
_cod_original_formula_moiety 'C7 H4 F1.50 N O1.50'
_cod_original_formula_units_Z 8
_cod_original_sg_symbol_H-M 'C 2/m'
_cod_original_formula_sum 'C7 H4 F1.50 N O1.50'
_cod_database_code 7061996
_shelx_space_group_comment
;
The symmetry employed for this shelxl refinement is uniquely defined
by the following loop, which should always be used as a source of
symmetry information in preference to the above space-group names.
They are only intended as comments.
;

loop_
_space_group_symop_operation_xyz
'x, y, z'
'-x, y, -z'
'x+1/2, y+1/2, z'
'-x+1/2, y+1/2, -z'
'-x, -y, -z'
'x, -y, z'
'-x+1/2, -y+1/2, -z'
'x+1/2, -y+1/2, z'

loop_
_atom_site_label
_atom_site_type_symbol
_atom_site_fract_x
_atom_site_fract_y
_atom_site_fract_z
_atom_site_U_iso_or_equiv
_atom_site_adp_type
_atom_site_occupancy
_atom_site_site_symmetry_order
_atom_site_calc_flag
_atom_site_refinement_flags_posn
_atom_site_refinement_flags_adp
_atom_site_refinement_flags_occupancy
_atom_site_disorder_assembly
_atom_site_disorder_group
F6 F 0.96270(8) 0.66148(19) 0.10991(8) 0.0448(3) Uani 1 1 d . . . . .
F20 F 0.87981(12) 0.500000 -0.01915(11) 0.0502(5) Uani 1 2 d S T P . .
O16 O 0.91294(13) 0.500000 0.53844(13) 0.0404(5) Uani 1 2 d S T P . .
O5 O 0.63011(15) 0.500000 0.79793(13) 0.0401(5) Uani 1 2 d S T P . .
N11 N 0.78179(14) 0.500000 0.36473(14) 0.0251(4) Uani 1 2 d S T P . .
N4 N 0.60955(16) 0.500000 0.70797(15) 0.0322(5) Uani 1 2 d S T P . .
O21 O 0.52550(15) 0.500000 0.65428(15) 0.0703(9) Uani 1 2 d S T P . .
C1 C 0.73978(17) 0.500000 0.51572(16) 0.0253(5) Uani 1 2 d S T P . .
H1 H 0.887(3) 0.500000 0.474(3) 0.061(11) Uiso 1 2 d S . P . .
C10 C 0.75722(17) 0.500000 0.25975(16) 0.0245(5) Uani 1 2 d S T P . .
C8 C 0.81890(17) 0.500000 0.11869(16) 0.0265(5) Uani 1 2 d S T P . .
C12 C 0.71497(17) 0.500000 0.40843(16) 0.0258(5) Uani 1 2 d S T P . .
H12 H 0.648170 0.500000 0.369989 0.031 Uiso 1 2 calc R U P . .
C3 C 0.68815(18) 0.500000 0.66220(17) 0.0270(5) Uani 1 2 d S T P . .
C9 C 0.83521(17) 0.500000 0.22077(16) 0.0252(5) Uani 1 2 d S T P . .
H9 H 0.900242 0.500000 0.263861 0.030 Uiso 1 2 calc R U P . .
C13 C 0.78430(19) 0.500000 0.72251(17) 0.0306(5) Uani 1 2 d S T P . .
H13 H 0.798528 0.500000 0.792474 0.037 Uiso 1 2 calc R U P . .
C2 C 0.66537(17) 0.500000 0.56039(17) 0.0269(5) Uani 1 2 d S T P . .
H2 H 0.598934 0.500000 0.520862 0.032 Uiso 1 2 calc R U P . .
C14 C 0.85838(18) 0.500000 0.67939(18) 0.0358(6) Uani 1 2 d S T P . .
H14 H 0.924418 0.500000 0.720026 0.043 Uiso 1 2 calc R U P . .
C18 C 0.64664(19) 0.500000 0.09434(18) 0.0365(6) Uani 1 2 d S T P . .
H18 H 0.581701 0.500000 0.051036 0.044 Uiso 1 2 calc R U P . .
C15 C 0.83816(18) 0.500000 0.57662(18) 0.0302(5) Uani 1 2 d S T P . .
C7 C 0.90501(18) 0.500000 0.07936(17) 0.0306(5) Uani 1 2 d S T P . .
C17 C 0.66162(18) 0.500000 0.19539(17) 0.0314(6) Uani 1 2 d S T P . .
H17 H 0.607399 0.500000 0.221106 0.038 Uiso 1 2 calc R U P . .
C19 C 0.72435(19) 0.500000 0.05497(17) 0.0318(6) Uani 1 2 d S T P . .
H19 H 0.713091 0.500000 -0.014640 0.038 Uiso 1 2 calc R U P . .

loop_
_atom_site_aniso_label
_atom_site_aniso_U_11
_atom_site_aniso_U_22
_atom_site_aniso_U_33
_atom_site_aniso_U_23
_atom_site_aniso_U_13
_atom_site_aniso_U_12
F6 0.0419(6) 0.0499(7) 0.0508(7) -0.0078(6) 0.0262(5) -0.0130(5)
F20 0.0420(9) 0.0903(14) 0.0217(7) 0.000 0.0148(6) 0.000
O16 0.0245(9) 0.0711(15) 0.0262(9) 0.000 0.0084(7) 0.000
O5 0.0512(11) 0.0507(12) 0.0234(8) 0.000 0.0189(8) 0.000
N11 0.0270(10) 0.0288(10) 0.0199(9) 0.000 0.0075(7) 0.000
N4 0.0356(11) 0.0384(12) 0.0253(10) 0.000 0.0132(9) 0.000
O21 0.0286(10) 0.152(3) 0.0333(11) 0.000 0.0133(8) 0.000
C1 0.0281(11) 0.0268(12) 0.0213(11) 0.000 0.0079(9) 0.000
C10 0.0275(11) 0.0261(12) 0.0201(10) 0.000 0.0073(8) 0.000
C8 0.0292(12) 0.0287(13) 0.0228(11) 0.000 0.0095(9) 0.000
C12 0.0253(11) 0.0294(12) 0.0222(11) 0.000 0.0066(9) 0.000
C3 0.0314(12) 0.0286(12) 0.0233(11) 0.000 0.0115(9) 0.000
C9 0.0250(11) 0.0279(12) 0.0216(11) 0.000 0.0054(8) 0.000
C13 0.0360(13) 0.0352(14) 0.0197(10) 0.000 0.0068(9) 0.000
C2 0.0267(11) 0.0308(13) 0.0228(11) 0.000 0.0066(9) 0.000
C14 0.0266(12) 0.0536(17) 0.0243(12) 0.000 0.0028(9) 0.000
C18 0.0265(12) 0.0559(17) 0.0236(11) 0.000 0.0021(9) 0.000
C15 0.0276(12) 0.0381(14) 0.0257(11) 0.000 0.0089(9) 0.000
C7 0.0320(12) 0.0391(14) 0.0206(11) 0.000 0.0076(9) 0.000
C17 0.0263(12) 0.0431(15) 0.0256(12) 0.000 0.0091(9) 0.000
C19 0.0341(13) 0.0407(15) 0.0197(10) 0.000 0.0067(9) 0.000

loop_
_atom_type_symbol
_atom_type_description
_atom_type_scat_dispersion_real
_atom_type_scat_dispersion_imag
_atom_type_scat_source
C C 0.0181 0.0091 'International Tables Vol C Tables 4.2.6.8 and 6.1.1.4'
H H 0.0000 0.0000 'International Tables Vol C Tables 4.2.6.8 and 6.1.1.4'
F F 0.0727 0.0534 'International Tables Vol C Tables 4.2.6.8 and 6.1.1.4'
N N 0.0311 0.0180 'International Tables Vol C Tables 4.2.6.8 and 6.1.1.4'
O O 0.0492 0.0322 'International Tables Vol C Tables 4.2.6.8 and 6.1.1.4'

loop_
_geom_angle_atom_site_label_1
_geom_angle_atom_site_label_2
_geom_angle_atom_site_label_3
_geom_angle
_geom_angle_site_symmetry_1
_geom_angle_site_symmetry_3
_geom_angle_publ_flag
C12 N11 C10 121.0(2) . . ?
O21 N4 O5 122.7(2) . . ?
O21 N4 C3 118.3(2) . . ?
O5 N4 C3 119.1(2) . . ?
C2 C1 C15 118.7(2) . . ?
C2 C1 C12 119.5(2) . . ?
C15 C1 C12 121.8(2) . . ?
C9 C10 C17 119.2(2) . . ?
C9 C10 N11 115.9(2) . . ?
C17 C10 N11 124.8(2) . . ?
C19 C8 C9 120.4(2) . . ?
C19 C8 C7 120.8(2) . . ?
C9 C8 C7 118.8(2) . . ?
N11 C12 C1 121.1(2) . . ?
C2 C3 C13 121.8(2) . . ?
C2 C3 N4 119.3(2) . . ?
C13 C3 N4 118.9(2) . . ?
C10 C9 C8 120.4(2) . . ?
C14 C13 C3 118.9(2) . . ?
C3 C2 C1 119.9(2) . . ?
C13 C14 C15 121.0(2) . . ?
C17 C18 C19 121.3(2) . . ?
O16 C15 C14 118.6(2) . . ?
O16 C15 C1 121.7(2) . . ?
C14 C15 C1 119.7(2) . . ?
F20 C7 F6 106.74(14) . 6_565 ?
F20 C7 F6 106.73(14) . . ?
F6 C7 F6 105.4(2) 6_565 . ?
F20 C7 C8 113.1(2) . . ?
F6 C7 C8 112.19(13) 6_565 . ?
F6 C7 C8 112.19(13) . . ?
C18 C17 C10 119.7(2) . . ?
C18 C19 C8 119.0(2) . . ?

loop_
_geom_bond_atom_site_label_1
_geom_bond_atom_site_label_2
_geom_bond_distance
_geom_bond_site_symmetry_2
_geom_bond_publ_flag
F6 C7 1.3384(19) . ?
F20 C7 1.333(3) . ?
O16 C15 1.334(3) . ?
O5 N4 1.219(3) . ?
N11 C12 1.284(3) . ?
N11 C10 1.422(3) . ?
N4 O21 1.218(3) . ?
N4 C3 1.455(3) . ?
C1 C2 1.390(3) . ?
C1 C15 1.417(3) . ?
C1 C12 1.453(3) . ?
C10 C9 1.384(3) . ?
C10 C17 1.402(3) . ?
C8 C19 1.387(3) . ?
C8 C9 1.393(3) . ?
C8 C7 1.495(3) . ?
C3 C2 1.380(3) . ?
C3 C13 1.388(3) . ?
C13 C14 1.371(4) . ?
C14 C15 1.396(3) . ?
C18 C17 1.382(3) . ?
C18 C19 1.384(4) . ?

loop_
_geom_torsion_atom_site_label_1
_geom_torsion_atom_site_label_2
_geom_torsion_atom_site_label_3
_geom_torsion_atom_site_label_4
_geom_torsion
_geom_torsion_site_symmetry_1
_geom_torsion_site_symmetry_2
_geom_torsion_site_symmetry_3
_geom_torsion_site_symmetry_4
_geom_torsion_publ_flag
C12 N11 C10 C9 180.000(0) . . . . ?
C12 N11 C10 C17 0.000(0) . . . . ?
C10 N11 C12 C1 180.000(0) . . . . ?
C2 C1 C12 N11 180.000(1) . . . . ?
C15 C1 C12 N11 0.000(1) . . . . ?
O21 N4 C3 C2 0.000(1) . . . . ?
O5 N4 C3 C2 180.000(1) . . . . ?
O21 N4 C3 C13 180.000(1) . . . . ?
O5 N4 C3 C13 0.000(1) . . . . ?
C17 C10 C9 C8 0.000(0) . . . . ?
N11 C10 C9 C8 180.000(0) . . . . ?
C19 C8 C9 C10 0.000(0) . . . . ?
C7 C8 C9 C10 180.000(0) . . . . ?
C2 C3 C13 C14 0.000(1) . . . . ?
N4 C3 C13 C14 180.000(1) . . . . ?
C13 C3 C2 C1 0.000(1) . . . . ?
N4 C3 C2 C1 180.000(1) . . . . ?
C15 C1 C2 C3 0.000(1) . . . . ?
C12 C1 C2 C3 180.000(1) . . . . ?
C3 C13 C14 C15 0.000(1) . . . . ?
C13 C14 C15 O16 180.000(1) . . . . ?
C13 C14 C15 C1 0.000(1) . . . . ?
C2 C1 C15 O16 180.000(1) . . . . ?
C12 C1 C15 O16 0.000(1) . . . . ?
C2 C1 C15 C14 0.000(1) . . . . ?
C12 C1 C15 C14 180.000(1) . . . . ?
C19 C8 C7 F20 0.000(0) . . . . ?
C9 C8 C7 F20 180.000(0) . . . . ?
C19 C8 C7 F6 -120.78(14) . . . 6_565 ?
C9 C8 C7 F6 59.22(14) . . . 6_565 ?
C19 C8 C7 F6 120.78(14) . . . . ?
C9 C8 C7 F6 -59.22(14) . . . . ?
C19 C18 C17 C10 0.000(0) . . . . ?
C9 C10 C17 C18 0.000(0) . . . . ?
N11 C10 C17 C18 180.000(0) . . . . ?
C17 C18 C19 C8 0.000(0) . . . . ?
C9 C8 C19 C18 0.000(0) . . . . ?
C7 C8 C19 C18 180.0 . . . . ?
